data_4330338
loop_
_publ_author_name
'Yanmei Chen'
'Lei Li'
'Zhou Chen'
'Yonglu Liu'
'Hailiang Hu'
'Wenqian Chen'
'Wei Liu'
'Yahong Li'
'Tao Lei'
'Yanyuan Cao'
'Zhenghui Kang'
'Miaoshui Lin'
'Wu Li'

_publ_section_title
;
 Metal-Mediated Controllable Creation of Secondary, Tertiary, and
 Quaternary Carbon Centers: A Powerful Strategy for the Synthesis of Iron,
 Cobalt, and Copper Complexes with in Situ Generated Substituted
 1-Pyridineimidazo[1,5-a]pyridine Ligands
;
_journal_name_full 'Inorganic Chemistry'
_journal_page_first 9705
_journal_page_last 9713
_journal_paper_doi 10.1021/ic300949y
_journal_volume 51
_journal_year 2012
_chemical_formula_moiety 'C30 H21 Cl Cu N7, C2 H6 O'
_chemical_formula_sum 'C32 H27 Cl Cu N7 O'
_chemical_formula_weight 624.60
_chemical_name_systematic
; 
 ? 
;
_space_group_IT_number 62
_symmetry_cell_setting orthorhombic
_symmetry_space_group_name_Hall '-P 2ac 2n'
_symmetry_space_group_name_H-M 'P n m a'
_atom_sites_solution_hydrogens geom
_atom_sites_solution_primary direct
_atom_sites_solution_secondary difmap
_audit_creation_method SHELXL-97
_cell_angle_alpha 90.00
_cell_angle_beta 90.00
_cell_angle_gamma 90.00
_cell_formula_units_Z 4
_cell_length_a 16.6209(6)
_cell_length_b 16.2951(6)
_cell_length_c 10.3931(4)
_cell_measurement_reflns_used 4397
_cell_measurement_temperature 296(2)
_cell_measurement_theta_max 26.695
_cell_measurement_theta_min 2.312
_cell_volume 2814.86(18)
_computing_structure_refinement 'SHELXL-97 (Sheldrick, 2008)'
_computing_structure_solution 'SHELXS-97 (Sheldrick, 2008)'
_diffrn_ambient_temperature 296(2)
_diffrn_measured_fraction_theta_full 0.992
_diffrn_measured_fraction_theta_max 0.992
_diffrn_radiation_monochromator graphite
_diffrn_radiation_source 'fine-focus sealed tube'
_diffrn_radiation_type MoK\a
_diffrn_radiation_wavelength 0.71073
_diffrn_reflns_av_R_equivalents 0.0359
_diffrn_reflns_av_sigmaI/netI 0.0405
_diffrn_reflns_limit_h_max 21
_diffrn_reflns_limit_h_min -22
_diffrn_reflns_limit_k_max 17
_diffrn_reflns_limit_k_min -21
_diffrn_reflns_limit_l_max 13
_diffrn_reflns_limit_l_min -13
_diffrn_reflns_number 14392
_diffrn_reflns_theta_full 28.49
_diffrn_reflns_theta_max 28.49
_diffrn_reflns_theta_min 2.31
_exptl_absorpt_coefficient_mu 0.911
_exptl_absorpt_correction_T_max 0.8388
_exptl_absorpt_correction_T_min 0.8042
_exptl_absorpt_correction_type multi-scan
_exptl_absorpt_process_details sadabs
_exptl_crystal_colour yellow
_exptl_crystal_density_diffrn 1.474
_exptl_crystal_description rod-like
_exptl_crystal_F_000 1288
_exptl_crystal_size_max 0.25
_exptl_crystal_size_mid 0.23
_exptl_crystal_size_min 0.20
_refine_diff_density_max 0.702
_refine_diff_density_min -0.799
_refine_diff_density_rms 0.052
_refine_ls_extinction_method none
_refine_ls_goodness_of_fit_ref 1.062
_refine_ls_hydrogen_treatment constr
_refine_ls_matrix_type full
_refine_ls_number_parameters 208
_refine_ls_number_reflns 3652
_refine_ls_number_restraints 2
_refine_ls_restrained_S_all 1.065
_refine_ls_R_factor_all 0.0648
_refine_ls_R_factor_gt 0.0441
_refine_ls_shift/su_max 0.001
_refine_ls_shift/su_mean 0.000
_refine_ls_structure_factor_coef Fsqd
_refine_ls_weighting_details 'calc w=1/[\s^2^(Fo^2^)+(0.0630P)^2^+0.9860P] where P=(Fo^2^+2Fc^2^)/3'
_refine_ls_weighting_scheme calc
_refine_ls_wR_factor_gt 0.1229
_refine_ls_wR_factor_ref 0.1364
_reflns_number_gt 2587
_reflns_number_total 3652
_reflns_threshold_expression >2sigma(I)
_cod_data_source_file ic300949y_L4-Cu.cif
_cod_data_source_block t
_cod_database_code 4330338

loop_
_symmetry_equiv_pos_as_xyz
'x, y, z'
'-x+1/2, -y, z+1/2'
'x+1/2, -y+1/2, -z+1/2'
'-x, y+1/2, -z'
'-x, -y, -z'
'x-1/2, y, -z-1/2'
'-x-1/2, y-1/2, z-1/2'
'x, -y-1/2, z'

loop_
_atom_site_label
_atom_site_type_symbol
_atom_site_fract_x
_atom_site_fract_y
_atom_site_fract_z
_atom_site_U_iso_or_equiv
_atom_site_adp_type
_atom_site_occupancy
_atom_site_symmetry_multiplicity
_atom_site_calc_flag
_atom_site_refinement_flags
_atom_site_disorder_assembly
_atom_site_disorder_group
Cu1 Cu 0.55113(2) 0.2500 0.55592(4) 0.05586(18) Uani 1 2 d S . .
Cl1 Cl 0.68598(5) 0.2500 0.54208(9) 0.0570(2) Uani 1 2 d S . .
N2 N 0.37096(10) 0.05901(12) 0.50793(17) 0.0396(4) Uani 1 1 d . . .
N3 N 0.45811(10) 0.16161(12) 0.52683(17) 0.0406(4) Uani 1 1 d . . .
C6 C 0.44180(12) 0.09246(14) 0.4627(2) 0.0392(5) Uani 1 1 d . . .
C1 C 0.48819(12) 0.06290(14) 0.35187(19) 0.0403(5) Uani 1 1 d . . .
C11 C 0.34188(12) 0.11140(14) 0.6042(2) 0.0404(5) Uani 1 1 d . . .
N1 N 0.45989(11) -0.00353(13) 0.2906(2) 0.0504(5) Uani 1 1 d . . .
C12 C 0.39699(12) 0.17409(14) 0.6121(2) 0.0405(5) Uani 1 1 d . . .
N4 N 0.53148(17) 0.2500 0.7596(3) 0.0479(6) Uani 1 2 d S . .
C14 C 0.45546(19) 0.2500 0.8005(3) 0.0456(7) Uani 1 2 d S . .
C13 C 0.39210(18) 0.2500 0.6948(3) 0.0421(7) Uani 1 2 d S . .
H13 H 0.3392 0.2500 0.7366 0.050 Uiso 1 2 calc SR . .
C7 C 0.33096(14) -0.01330(15) 0.4783(2) 0.0472(5) Uani 1 1 d . . .
H7 H 0.3517 -0.0491 0.4169 0.057 Uiso 1 1 calc R . .
C2 C 0.55673(13) 0.10360(17) 0.3118(2) 0.0509(6) Uani 1 1 d . . .
H2 H 0.5750 0.1498 0.3555 0.061 Uiso 1 1 calc R . .
C10 C 0.26895(13) 0.09144(16) 0.6674(2) 0.0477(5) Uani 1 1 d . . .
H10 H 0.2484 0.1258 0.7308 0.057 Uiso 1 1 calc R . .
C9 C 0.22961(14) 0.02199(18) 0.6349(3) 0.0552(6) Uani 1 1 d . . .
H9 H 0.1813 0.0088 0.6749 0.066 Uiso 1 1 calc R . .
C18 C 0.5906(2) 0.2500 0.8485(4) 0.0588(9) Uani 1 2 d S . .
H18 H 0.6438 0.2500 0.8209 0.071 Uiso 1 2 calc SR . .
C5 C 0.50084(16) -0.03006(17) 0.1883(2) 0.0568(6) Uani 1 1 d . . .
H5 H 0.4816 -0.0761 0.1453 0.068 Uiso 1 1 calc R . .
C8 C 0.26194(15) -0.03095(17) 0.5395(2) 0.0547(6) Uani 1 1 d . . .
H8 H 0.2347 -0.0790 0.5189 0.066 Uiso 1 1 calc R . .
C3 C 0.59765(16) 0.07418(18) 0.2055(3) 0.0595(7) Uani 1 1 d . . .
H3 H 0.6440 0.1003 0.1768 0.071 Uiso 1 1 calc R . .
C4 C 0.56922(16) 0.00613(17) 0.1429(2) 0.0575(6) Uani 1 1 d . . .
H4 H 0.5958 -0.0148 0.0713 0.069 Uiso 1 1 calc R . .
C17 C 0.5752(3) 0.2500 0.9780(4) 0.0721(12) Uani 1 2 d S . .
H17 H 0.6172 0.2500 1.0372 0.087 Uiso 1 2 calc SR . .
C15 C 0.4358(3) 0.2500 0.9285(3) 0.0635(10) Uani 1 2 d S . .
H15 H 0.3823 0.2500 0.9545 0.076 Uiso 1 2 calc SR . .
C16 C 0.4972(3) 0.2500 1.0183(4) 0.0818(14) Uani 1 2 d S . .
H16 H 0.4853 0.2500 1.1057 0.098 Uiso 1 2 calc SR . .
O1 O 0.7021(2) 0.2549(8) 0.2387(4) 0.109(2) Uani 0.50 1 d PD A -1
H1 H 0.7017 0.2630 0.3166 0.164 Uiso 0.50 1 calc PR A -1
C19 C 0.7796(4) 0.2207(4) 0.2009(8) 0.109(3) Uiso 0.50 1 d PD A -1
H19A H 0.7904 0.1697 0.2459 0.130 Uiso 0.50 1 calc PR A -1
H19B H 0.7818 0.2109 0.1090 0.130 Uiso 0.50 1 calc PR A -1
C20 C 0.8365(5) 0.2845(4) 0.2390(8) 0.099(2) Uiso 0.50 1 d PD A -1
H20A H 0.8269 0.3330 0.1889 0.149 Uiso 0.50 1 calc PR A -1
H20B H 0.8904 0.2656 0.2244 0.149 Uiso 0.50 1 calc PR A -1
H20C H 0.8295 0.2968 0.3286 0.149 Uiso 0.50 1 calc PR A -1

loop_
_atom_site_aniso_label
_atom_site_aniso_U_11
_atom_site_aniso_U_22
_atom_site_aniso_U_33
_atom_site_aniso_U_23
_atom_site_aniso_U_13
_atom_site_aniso_U_12
Cu1 0.0411(3) 0.0783(4) 0.0482(3) 0.000 0.00177(17) 0.000
Cl1 0.0408(4) 0.0654(6) 0.0648(5) 0.000 0.0018(4) 0.000
N2 0.0364(9) 0.0462(10) 0.0362(8) 0.0017(8) -0.0020(7) -0.0026(8)
N3 0.0377(9) 0.0474(10) 0.0367(8) 0.0005(8) -0.0006(7) -0.0001(8)
C6 0.0352(10) 0.0461(12) 0.0362(10) 0.0013(9) -0.0034(8) -0.0014(9)
C1 0.0388(11) 0.0464(12) 0.0358(10) 0.0025(10) -0.0037(8) 0.0051(9)
C11 0.0387(10) 0.0493(12) 0.0333(9) 0.0032(9) -0.0018(8) 0.0027(9)
N1 0.0470(10) 0.0560(12) 0.0481(11) -0.0079(10) 0.0026(8) -0.0023(9)
C12 0.0410(11) 0.0468(12) 0.0337(10) 0.0019(9) 0.0007(8) 0.0002(9)
N4 0.0497(15) 0.0505(15) 0.0434(14) 0.000 -0.0068(12) 0.000
C14 0.0522(18) 0.0470(17) 0.0375(15) 0.000 -0.0015(13) 0.000
C13 0.0431(16) 0.0486(17) 0.0345(14) 0.000 0.0032(12) 0.000
C7 0.0459(12) 0.0519(13) 0.0438(11) -0.0027(11) -0.0051(9) -0.0061(10)
C2 0.0471(13) 0.0576(14) 0.0481(13) -0.0017(12) 0.0040(10) -0.0054(11)
C10 0.0402(11) 0.0583(14) 0.0444(12) 0.0054(11) 0.0047(9) 0.0008(10)
C9 0.0400(12) 0.0698(16) 0.0558(14) 0.0056(13) 0.0037(10) -0.0094(11)
C18 0.056(2) 0.064(2) 0.057(2) 0.000 -0.0165(17) 0.000
C5 0.0570(14) 0.0619(15) 0.0514(13) -0.0138(13) 0.0007(11) 0.0024(12)
C8 0.0487(13) 0.0611(15) 0.0542(14) 0.0005(12) -0.0027(11) -0.0142(12)
C3 0.0482(13) 0.0751(17) 0.0552(14) 0.0061(14) 0.0123(11) -0.0003(12)
C4 0.0570(14) 0.0708(17) 0.0445(12) -0.0048(13) 0.0072(11) 0.0120(13)
C17 0.072(3) 0.093(3) 0.051(2) 0.000 -0.022(2) 0.000
C15 0.068(2) 0.083(3) 0.0393(18) 0.000 0.0016(16) 0.000
C16 0.096(3) 0.115(4) 0.0339(17) 0.000 -0.006(2) 0.000
O1 0.073(2) 0.175(6) 0.081(2) 0.029(7) 0.005(2) 0.065(6)

loop_
_atom_type_symbol
_atom_type_description
_atom_type_scat_dispersion_real
_atom_type_scat_dispersion_imag
_atom_type_scat_source
C C 0.0033 0.0016 'International Tables Vol C Tables 4.2.6.8 and 6.1.1.4'
H H 0.0000 0.0000 'International Tables Vol C Tables 4.2.6.8 and 6.1.1.4'
Cl Cl 0.1484 0.1585 'International Tables Vol C Tables 4.2.6.8 and 6.1.1.4'
Cu Cu 0.3201 1.2651 'International Tables Vol C Tables 4.2.6.8 and 6.1.1.4'
N N 0.0061 0.0033 'International Tables Vol C Tables 4.2.6.8 and 6.1.1.4'
O O 0.0106 0.0060 'International Tables Vol C Tables 4.2.6.8 and 6.1.1.4'

loop_
_geom_angle_atom_site_label_1
_geom_angle_atom_site_label_2
_geom_angle_atom_site_label_3
_geom_angle
_geom_angle_site_symmetry_1
_geom_angle_site_symmetry_3
N3 Cu1 N3 84.87(10) . 8_565
N3 Cu1 N4 91.69(7) . .
N3 Cu1 N4 91.69(7) 8_565 .
N3 Cu1 Cl1 135.54(5) . .
N3 Cu1 Cl1 135.54(5) 8_565 .
N4 Cu1 Cl1 102.45(8) . .
C6 N2 C7 132.0(2) . .
C6 N2 C11 107.28(18) . .
C7 N2 C11 120.70(19) . .
C6 N3 C12 107.39(18) . .
C6 N3 Cu1 141.82(14) . .
C12 N3 Cu1 110.30(14) . .
N3 C6 N2 109.61(18) . .
N3 C6 C1 124.17(19) . .
N2 C6 C1 125.9(2) . .
N1 C1 C2 122.2(2) . .
N1 C1 C6 116.96(19) . .
C2 C1 C6 120.8(2) . .
C12 C11 N2 105.39(18) . .
C12 C11 C10 135.5(2) . .
N2 C11 C10 119.1(2) . .
C5 N1 C1 117.4(2) . .
N3 C12 C11 110.3(2) . .
N3 C12 C13 122.2(2) . .
C11 C12 C13 127.4(2) . .
C14 N4 C18 118.1(3) . .
C14 N4 Cu1 117.4(2) . .
C18 N4 Cu1 124.5(3) . .
N4 C14 C15 122.4(3) . .
N4 C14 C13 115.2(3) . .
C15 C14 C13 122.4(3) . .
C12 C13 C12 110.1(2) 8_565 .
C12 C13 C14 111.98(16) 8_565 .
C12 C13 C14 111.97(16) . .
C12 C13 H13 107.5 8_565 .
C12 C13 H13 107.5 . .
C14 C13 H13 107.5 . .
C8 C7 N2 119.1(2) . .
C8 C7 H7 120.5 . .
N2 C7 H7 120.5 . .
C1 C2 C3 118.6(2) . .
C1 C2 H2 120.7 . .
C3 C2 H2 120.7 . .
C9 C10 C11 119.4(2) . .
C9 C10 H10 120.3 . .
C11 C10 H10 120.3 . .
C10 C9 C8 120.1(2) . .
C10 C9 H9 120.0 . .
C8 C9 H9 120.0 . .
N4 C18 C17 122.5(4) . .
N4 C18 H18 118.7 . .
C17 C18 H18 118.7 . .
N1 C5 C4 124.1(2) . .
N1 C5 H5 118.0 . .
C4 C5 H5 118.0 . .
C7 C8 C9 121.6(2) . .
C7 C8 H8 119.2 . .
C9 C8 H8 119.2 . .
C4 C3 C2 119.4(2) . .
C4 C3 H3 120.3 . .
C2 C3 H3 120.3 . .
C5 C4 C3 118.2(2) . .
C5 C4 H4 120.9 . .
C3 C4 H4 120.9 . .
C16 C17 C18 118.6(4) . .
C16 C17 H17 120.7 . .
C18 C17 H17 120.7 . .
C14 C15 C16 118.7(4) . .
C14 C15 H15 120.7 . .
C16 C15 H15 120.7 . .
C17 C16 C15 119.7(4) . .
C17 C16 H16 120.2 . .
C15 C16 H16 120.2 . .
C19 O1 H1 109.5 . .
C20 C19 O1 103.1(7) . .
C20 C19 H19A 111.1 . .
O1 C19 H19A 111.1 . .
C20 C19 H19B 111.1 . .
O1 C19 H19B 111.1 . .
H19A C19 H19B 109.1 . .

loop_
_geom_bond_atom_site_label_1
_geom_bond_atom_site_label_2
_geom_bond_distance
_geom_bond_site_symmetry_2
Cu1 N3 2.1346(18) .
Cu1 N3 2.1346(18) 8_565
Cu1 N4 2.142(3) .
Cu1 Cl1 2.2459(9) .
N2 C6 1.380(3) .
N2 C7 1.387(3) .
N2 C11 1.401(3) .
N3 C6 1.337(3) .
N3 C12 1.363(3) .
C6 C1 1.467(3) .
C1 N1 1.341(3) .
C1 C2 1.382(3) .
C11 C12 1.375(3) .
C11 C10 1.417(3) .
N1 C5 1.334(3) .
C12 C13 1.509(3) .
N4 C14 1.333(4) .
N4 C18 1.349(4) .
C14 C15 1.370(5) .
C14 C13 1.521(4) .
C13 C12 1.509(3) 8_565
C13 H13 0.9800 .
C7 C8 1.343(3) .
C7 H7 0.9300 .
C2 C3 1.383(3) .
C2 H2 0.9300 .
C10 C9 1.350(4) .
C10 H10 0.9300 .
C9 C8 1.420(4) .
C9 H9 0.9300 .
C18 C17 1.369(6) .
C18 H18 0.9300 .
C5 C4 1.365(4) .
C5 H5 0.9300 .
C8 H8 0.9300 .
C3 C4 1.370(4) .
C3 H3 0.9300 .
C4 H4 0.9300 .
C17 C16 1.363(7) .
C17 H17 0.9300 .
C15 C16 1.383(6) .
C15 H15 0.9300 .
C16 H16 0.9300 .
O1 C19 1.459(7) .
O1 H1 0.8200 .
C19 C20 1.460(7) .
C19 H19A 0.9700 .
C19 H19B 0.9700 .
C20 H20A 0.9600 .
C20 H20B 0.9600 .
C20 H20C 0.9600 .

loop_
_geom_hbond_atom_site_label_D
_geom_hbond_atom_site_label_H
_geom_hbond_atom_site_label_A
_geom_hbond_distance_DH
_geom_hbond_distance_HA
_geom_hbond_distance_DA
_geom_hbond_angle_DHA
_geom_hbond_site_symmetry_A
O1 H1 Cl1 0.82 2.37 3.165(4) 164.4 .
C7 H7 N1 0.93 2.35 2.902(3) 118.0 .
C17 H17 O1 0.93 2.53 3.434(6) 165.3 1_556
C17 H17 O1 0.93 2.53 3.434(6) 165.3 8_566
O1 H1 Cl1 0.82 2.37 3.165(4) 164.4 .

loop_
_geom_torsion_atom_site_label_1
_geom_torsion_atom_site_label_2
_geom_torsion_atom_site_label_3
_geom_torsion_atom_site_label_4
_geom_torsion
_geom_torsion_site_symmetry_1
_geom_torsion_site_symmetry_4
N3 Cu1 N3 C6 133.2(2) 8_565 .
N4 Cu1 N3 C6 -135.3(2) . .
Cl1 Cu1 N3 C6 -25.5(3) . .
N3 Cu1 N3 C12 -56.36(16) 8_565 .
N4 Cu1 N3 C12 35.19(15) . .
Cl1 Cu1 N3 C12 144.94(12) . .
C12 N3 C6 N2 -1.2(2) . .
Cu1 N3 C6 N2 169.36(17) . .
C12 N3 C6 C1 172.53(19) . .
Cu1 N3 C6 C1 -16.9(4) . .
C7 N2 C6 N3 -176.2(2) . .
C11 N2 C6 N3 0.8(2) . .
C7 N2 C6 C1 10.2(4) . .
C11 N2 C6 C1 -172.9(2) . .
N3 C6 C1 N1 -174.1(2) . .
N2 C6 C1 N1 -1.3(3) . .
N3 C6 C1 C2 4.4(3) . .
N2 C6 C1 C2 177.2(2) . .
C6 N2 C11 C12 0.0(2) . .
C7 N2 C11 C12 177.39(19) . .
C6 N2 C11 C10 179.88(19) . .
C7 N2 C11 C10 -2.7(3) . .
C2 C1 N1 C5 0.4(3) . .
C6 C1 N1 C5 178.8(2) . .
C6 N3 C12 C11 1.3(2) . .
Cu1 N3 C12 C11 -172.57(14) . .
C6 N3 C12 C13 -175.5(2) . .
Cu1 N3 C12 C13 10.6(3) . .
N2 C11 C12 N3 -0.8(2) . .
C10 C11 C12 N3 179.4(2) . .
N2 C11 C12 C13 175.8(2) . .
C10 C11 C12 C13 -4.0(4) . .
N3 Cu1 N4 C14 -42.46(5) . .
N3 Cu1 N4 C14 42.46(5) 8_565 .
Cl1 Cu1 N4 C14 180.0 . .
N3 Cu1 N4 C18 137.54(5) . .
N3 Cu1 N4 C18 -137.54(5) 8_565 .
Cl1 Cu1 N4 C18 0.0 . .
C18 N4 C14 C15 0.0 . .
Cu1 N4 C14 C15 180.0 . .
C18 N4 C14 C13 180.0 . .
Cu1 N4 C14 C13 0.0 . .
N3 C12 C13 C12 53.6(3) . 8_565
C11 C12 C13 C12 -122.6(2) . 8_565
N3 C12 C13 C14 -71.7(3) . .
C11 C12 C13 C14 112.1(3) . .
N4 C14 C13 C12 -62.14(18) . 8_565
C15 C14 C13 C12 117.86(18) . 8_565
N4 C14 C13 C12 62.14(18) . .
C15 C14 C13 C12 -117.86(18) . .
C6 N2 C7 C8 179.4(2) . .
C11 N2 C7 C8 2.7(3) . .
N1 C1 C2 C3 -0.5(4) . .
C6 C1 C2 C3 -178.9(2) . .
C12 C11 C10 C9 -179.3(3) . .
N2 C11 C10 C9 0.8(3) . .
C11 C10 C9 C8 1.0(4) . .
C14 N4 C18 C17 0.000(1) . .
Cu1 N4 C18 C17 180.0 . .
C1 N1 C5 C4 0.0(4) . .
N2 C7 C8 C9 -0.9(4) . .
C10 C9 C8 C7 -1.0(4) . .
C1 C2 C3 C4 0.2(4) . .
N1 C5 C4 C3 -0.3(4) . .
C2 C3 C4 C5 0.2(4) . .
N4 C18 C17 C16 0.000(1) . .
N4 C14 C15 C16 0.000(1) . .
C13 C14 C15 C16 180.0 . .
C18 C17 C16 C15 0.000(1) . .
C14 C15 C16 C17 0.000(1) . .
